data_7013106
loop_
_publ_author_name
'Jing Li'
'Daniel Miguel'
'Dolores Morales'
'V\'ictor Riera'
'Angel Aguirre-P\'erez'
'Santiago Garc\'ia-Granda'

_publ_section_title
;
 Building of dithiocarbamate and dithiocarbimate ligands within a
 heterobimetallic core
;
_journal_issue 16
_journal_name_full 'Dalton Trans.'
_journal_page_first 3264
_journal_page_last 3269
_journal_paper_doi 10.1039/b304432g
_journal_year 2003
_chemical_formula_sum 'C20 H30 Mn N O6 P Re S3'
_chemical_formula_weight 748.74
_chemical_name_systematic
;
?
;
_space_group_IT_number 14
_symmetry_cell_setting monoclinic
_symmetry_space_group_name_Hall '-P 2yn'
_symmetry_space_group_name_H-M 'P 1 21/n 1'
_atom_sites_solution_hydrogens geom
_atom_sites_solution_primary direct
_atom_sites_solution_secondary difmap
_audit_creation_method SHELXL-97
_cell_angle_alpha 90.00
_cell_angle_beta 103.363(12)
_cell_angle_gamma 90.00
_cell_formula_units_Z 4
_cell_length_a 11.146(4)
_cell_length_b 16.565(5)
_cell_length_c 15.537(5)
_cell_measurement_temperature 299(2)
_cell_volume 2791.0(16)
_computing_cell_refinement 'Bruker SMART'
_computing_data_collection 'Bruker SMART'
_computing_data_reduction 'Bruker SHELXTL'
_computing_molecular_graphics 'Bruker SHELXTL'
_computing_publication_material 'Bruker SHELXTL'
_computing_structure_refinement 'SHELXL-97 (Sheldrick, 1997)'
_computing_structure_solution 'SHELXS-97 (Sheldrick, 1990)'
_diffrn_ambient_temperature 299(2)
_diffrn_measured_fraction_theta_full 0.998
_diffrn_measured_fraction_theta_max 0.998
_diffrn_measurement_device_type 'CCD area detector'
_diffrn_measurement_method 'phi and omega scans'
_diffrn_radiation_monochromator graphite
_diffrn_radiation_source 'fine-focus sealed tube'
_diffrn_radiation_type MoK\a
_diffrn_radiation_wavelength 0.71073
_diffrn_reflns_av_R_equivalents 0.0232
_diffrn_reflns_av_sigmaI/netI 0.0227
_diffrn_reflns_limit_h_max 10
_diffrn_reflns_limit_h_min -12
_diffrn_reflns_limit_k_max 18
_diffrn_reflns_limit_k_min -17
_diffrn_reflns_limit_l_max 16
_diffrn_reflns_limit_l_min -17
_diffrn_reflns_number 11992
_diffrn_reflns_theta_full 23.29
_diffrn_reflns_theta_max 23.29
_diffrn_reflns_theta_min 1.82
_exptl_absorpt_coefficient_mu 5.101
_exptl_absorpt_correction_T_max 1.000000
_exptl_absorpt_correction_T_min 0.786630
_exptl_absorpt_correction_type SADABS
_exptl_crystal_colour ORANGE
_exptl_crystal_density_diffrn 1.782
_exptl_crystal_density_method 'not measured'
_exptl_crystal_description PRISM
_exptl_crystal_F_000 1472
_exptl_crystal_size_max 0.28
_exptl_crystal_size_mid 0.19
_exptl_crystal_size_min 0.15
_refine_diff_density_max 0.409
_refine_diff_density_min -0.336
_refine_diff_density_rms 0.060
_refine_ls_extinction_method none
_refine_ls_goodness_of_fit_ref 1.034
_refine_ls_hydrogen_treatment mixed
_refine_ls_matrix_type full
_refine_ls_number_parameters 307
_refine_ls_number_reflns 4028
_refine_ls_number_restraints 0
_refine_ls_restrained_S_all 1.034
_refine_ls_R_factor_all 0.0287
_refine_ls_R_factor_gt 0.0220
_refine_ls_shift/su_max 0.003
_refine_ls_shift/su_mean 0.000
_refine_ls_structure_factor_coef Fsqd
_refine_ls_weighting_details 'calc w=1/[\s^2^(Fo^2^)+(0.0278P)^2^+0.3069P] where P=(Fo^2^+2Fc^2^)/3'
_refine_ls_weighting_scheme calc
_refine_ls_wR_factor_gt 0.0507
_refine_ls_wR_factor_ref 0.0525
_reflns_number_gt 3422
_reflns_number_total 4028
_reflns_threshold_expression >2sigma(I)
_cod_data_source_file b304432g.txt
_cod_data_source_block Compound_5a_(lm140at)
_cod_depositor_comments
;
The following automatic conversions were performed:
'_symmetry_cell_setting' value 'Monoclinic' changed to 'monoclinic'
according to '/home/saulius/struct/CIF-dictionaries/cif_core.dic'
dictionary named 'cif_core.dic' version 2.4.1 from 2010-06-29.

Automatic conversion script
Id: cif_fix_enum 1527 2010-12-29 10:47:43Z saulius 
;
_cod_original_cell_volume 2790.9(16)
_cod_original_sg_symbol_H-M P2(1)/n
_cod_database_code 7013106

loop_
_symmetry_equiv_pos_as_xyz
'x, y, z'
'-x+1/2, y+1/2, -z+1/2'
'-x, -y, -z'
'x-1/2, -y-1/2, z-1/2'

loop_
_atom_site_label
_atom_site_type_symbol
_atom_site_fract_x
_atom_site_fract_y
_atom_site_fract_z
_atom_site_U_iso_or_equiv
_atom_site_adp_type
_atom_site_occupancy
_atom_site_symmetry_multiplicity
_atom_site_calc_flag
_atom_site_refinement_flags
_atom_site_disorder_assembly
_atom_site_disorder_group
Re1 Re 0.706805(16) 0.270181(11) 0.603599(11) 0.04373(8) Uani 0.7858(7) 1 d P . .
Mn1 Mn 0.706805(16) 0.270181(11) 0.603599(11) 0.04373(8) Uani 0.2142(7) 1 d P . .
Mn2 Mn 1.03998(3) 0.27456(2) 0.67318(2) 0.04464(16) Uani 0.7858(7) 1 d P . .
Re2 Re 1.03998(3) 0.27456(2) 0.67318(2) 0.04464(16) Uani 0.2142(7) 1 d P . .
S1 S 0.86315(9) 0.25631(6) 0.74015(6) 0.0432(2) Uani 1 1 d . . .
S2 S 0.88726(9) 0.33510(6) 0.55090(6) 0.0519(3) Uani 1 1 d . . .
S3 S 0.89503(15) 0.51843(8) 0.59028(10) 0.0960(5) Uani 1 1 d . . .
P1 P 0.68884(8) 0.37059(6) 0.80739(6) 0.0428(2) Uani 1 1 d . . .
N1 N 1.0252(3) 0.3999(2) 0.6863(2) 0.0610(9) Uani 1 1 d . . .
C1 C 0.7647(3) 0.3444(2) 0.7224(2) 0.0414(8) Uani 1 1 d . . .
H1 H 0.8117 0.3909 0.7092 0.050 Uiso 1 1 calc R . .
C2 C 0.9434(4) 0.4193(2) 0.6175(3) 0.0561(11) Uani 1 1 d . . .
C3 C 0.7242(4) 0.1874(3) 0.5236(3) 0.0575(10) Uani 1 1 d . . .
O3 O 0.7364(3) 0.1354(2) 0.4781(2) 0.0839(10) Uani 1 1 d . . .
C4 C 0.5842(5) 0.3238(3) 0.5192(3) 0.0763(13) Uani 1 1 d . . .
O4 O 0.5071(3) 0.3558(3) 0.4690(2) 0.1157(14) Uani 1 1 d . . .
C5 C 0.5831(4) 0.2074(3) 0.6328(3) 0.0632(12) Uani 1 1 d . . .
O5 O 0.5072(3) 0.1650(2) 0.6460(2) 0.0967(12) Uani 1 1 d . . .
C6 C 1.0264(3) 0.1708(3) 0.6398(2) 0.0529(10) Uani 1 1 d . . .
O6 O 1.0210(3) 0.1046(2) 0.6173(2) 0.0768(9) Uani 1 1 d . . .
C7 C 1.1405(4) 0.2441(3) 0.7771(3) 0.0658(12) Uani 1 1 d . . .
O7 O 1.2026(4) 0.2171(3) 0.8394(3) 0.1062(13) Uani 1 1 d . . .
C8 C 1.1719(4) 0.2878(3) 0.6243(3) 0.0636(12) Uani 1 1 d . . .
O8 O 1.2563(3) 0.2929(2) 0.5961(2) 0.0988(12) Uani 1 1 d . . .
C10 C 0.7632(6) 0.5053(4) 0.5027(4) 0.132(3) Uani 1 1 d . . .
H10A H 0.7839 0.4720 0.4577 0.198 Uiso 1 1 calc R . .
H10B H 0.7350 0.5569 0.4781 0.198 Uiso 1 1 calc R . .
H10C H 0.6990 0.4798 0.5249 0.198 Uiso 1 1 calc R . .
C11 C 1.0887(5) 0.4596(3) 0.7519(4) 0.0973(18) Uani 1 1 d . . .
H11A H 1.0338 0.5050 0.7515 0.117 Uiso 1 1 calc R . .
H11B H 1.1030 0.4351 0.8101 0.117 Uiso 1 1 calc R . .
C12 C 1.2005(6) 0.4887(5) 0.7397(5) 0.178(4) Uani 1 1 d . . .
H12A H 1.2427 0.5170 0.7919 0.266 Uiso 1 1 calc R . .
H12B H 1.1857 0.5249 0.6901 0.266 Uiso 1 1 calc R . .
H12C H 1.2504 0.4444 0.7287 0.266 Uiso 1 1 calc R . .
C21 C 0.7957(4) 0.3755(3) 0.9168(3) 0.0697(13) Uani 1 1 d . . .
H21 H 0.8039 0.3197 0.9383 0.084 Uiso 1 1 calc R . .
C22 C 0.9231(4) 0.4014(4) 0.9149(3) 0.0970(18) Uani 1 1 d . . .
H22A H 0.9218 0.4566 0.8961 0.145 Uiso 1 1 calc R . .
H22B H 0.9539 0.3679 0.8744 0.145 Uiso 1 1 calc R . .
H22C H 0.9757 0.3963 0.9730 0.145 Uiso 1 1 calc R . .
C23 C 0.7454(5) 0.4228(4) 0.9857(3) 0.1019(19) Uani 1 1 d . . .
H23A H 0.8043 0.4212 1.0416 0.153 Uiso 1 1 calc R . .
H23B H 0.6693 0.3989 0.9919 0.153 Uiso 1 1 calc R . .
H23C H 0.7310 0.4778 0.9668 0.153 Uiso 1 1 calc R . .
C31 C 0.6163(4) 0.4679(2) 0.7773(3) 0.0627(12) Uani 1 1 d . . .
H31 H 0.5721 0.4817 0.8230 0.075 Uiso 1 1 calc R . .
C32 C 0.5205(5) 0.4638(3) 0.6900(3) 0.0982(18) Uani 1 1 d . . .
H32A H 0.4805 0.5153 0.6778 0.147 Uiso 1 1 calc R . .
H32B H 0.4603 0.4233 0.6937 0.147 Uiso 1 1 calc R . .
H32C H 0.5602 0.4502 0.6432 0.147 Uiso 1 1 calc R . .
C33 C 0.7081(5) 0.5352(3) 0.7764(4) 0.1008(18) Uani 1 1 d . . .
H33A H 0.7555 0.5231 0.7336 0.151 Uiso 1 1 calc R . .
H33B H 0.7624 0.5401 0.8339 0.151 Uiso 1 1 calc R . .
H33C H 0.6647 0.5851 0.7609 0.151 Uiso 1 1 calc R . .
C41 C 0.4772(4) 0.3318(4) 0.8684(4) 0.1047(19) Uani 1 1 d . . .
H41A H 0.4078 0.2961 0.8607 0.157 Uiso 1 1 calc R . .
H41B H 0.4494 0.3848 0.8476 0.157 Uiso 1 1 calc R . .
H41C H 0.5178 0.3345 0.9299 0.157 Uiso 1 1 calc R . .
C42 C 0.6158(5) 0.2181(3) 0.8510(3) 0.0910(17) Uani 1 1 d . . .
H42A H 0.5486 0.1805 0.8431 0.136 Uiso 1 1 calc R . .
H42B H 0.6545 0.2224 0.9128 0.136 Uiso 1 1 calc R . .
H42C H 0.6749 0.1995 0.8193 0.136 Uiso 1 1 calc R . .
C43 C 0.5671(4) 0.3004(3) 0.8158(3) 0.0622(11) Uani 1 1 d . . .
H43 H 0.5187 0.2915 0.7553 0.075 Uiso 1 1 calc R . .

loop_
_atom_site_aniso_label
_atom_site_aniso_U_11
_atom_site_aniso_U_22
_atom_site_aniso_U_33
_atom_site_aniso_U_23
_atom_site_aniso_U_13
_atom_site_aniso_U_12
Re1 0.04630(12) 0.04236(13) 0.04203(11) -0.00225(8) 0.00920(8) 0.00106(8)
Mn1 0.04630(12) 0.04236(13) 0.04203(11) -0.00225(8) 0.00920(8) 0.00106(8)
Mn2 0.0410(2) 0.0468(3) 0.0484(2) -0.00532(16) 0.01507(17) 0.00053(16)
Re2 0.0410(2) 0.0468(3) 0.0484(2) -0.00532(16) 0.01507(17) 0.00053(16)
S1 0.0466(5) 0.0412(6) 0.0445(5) 0.0010(4) 0.0159(4) 0.0067(4)
S2 0.0657(6) 0.0468(6) 0.0475(5) 0.0023(4) 0.0217(5) 0.0016(5)
S3 0.1389(13) 0.0393(8) 0.1289(12) 0.0117(7) 0.0705(11) 0.0038(7)
P1 0.0457(5) 0.0389(6) 0.0480(5) -0.0006(4) 0.0196(5) 0.0041(4)
N1 0.060(2) 0.055(2) 0.076(2) -0.0189(19) 0.031(2) -0.0136(18)
C1 0.045(2) 0.035(2) 0.047(2) 0.0016(16) 0.0176(17) 0.0030(16)
C2 0.075(3) 0.035(2) 0.073(3) 0.004(2) 0.046(3) -0.004(2)
C3 0.055(2) 0.064(3) 0.053(2) 0.001(2) 0.012(2) -0.008(2)
O3 0.101(3) 0.073(2) 0.082(2) -0.0294(19) 0.030(2) -0.0045(19)
C4 0.080(3) 0.079(4) 0.068(3) 0.002(3) 0.012(3) 0.010(3)
O4 0.104(3) 0.129(4) 0.097(3) 0.017(2) -0.012(2) 0.044(3)
C5 0.062(3) 0.068(3) 0.060(3) -0.016(2) 0.016(2) -0.004(2)
O5 0.085(2) 0.108(3) 0.106(3) -0.026(2) 0.040(2) -0.044(2)
C6 0.045(2) 0.066(3) 0.053(2) 0.008(2) 0.0243(19) 0.006(2)
O6 0.094(2) 0.053(2) 0.097(2) -0.0025(18) 0.0493(19) 0.0005(17)
C7 0.051(3) 0.088(4) 0.059(3) -0.012(2) 0.013(2) 0.000(2)
O7 0.083(3) 0.149(4) 0.075(2) 0.004(2) -0.006(2) 0.010(2)
C8 0.057(3) 0.056(3) 0.083(3) -0.010(2) 0.027(2) -0.004(2)
O8 0.078(2) 0.111(3) 0.126(3) 0.002(2) 0.062(2) -0.009(2)
C10 0.183(7) 0.088(5) 0.130(5) 0.051(4) 0.048(5) 0.052(5)
C11 0.098(4) 0.077(4) 0.126(4) -0.054(3) 0.046(4) -0.036(3)
C12 0.100(5) 0.223(10) 0.221(9) -0.131(8) 0.061(5) -0.078(6)
C21 0.072(3) 0.087(4) 0.052(3) -0.011(2) 0.020(2) 0.008(2)
C22 0.063(3) 0.157(6) 0.068(3) -0.030(3) 0.011(3) -0.007(3)
C23 0.101(4) 0.146(6) 0.064(3) -0.032(3) 0.031(3) 0.011(4)
C31 0.075(3) 0.046(3) 0.079(3) 0.009(2) 0.043(3) 0.016(2)
C32 0.095(4) 0.104(5) 0.100(4) 0.032(3) 0.030(3) 0.049(3)
C33 0.141(5) 0.040(3) 0.145(5) 0.004(3) 0.082(4) 0.007(3)
C41 0.093(4) 0.109(5) 0.139(5) -0.019(4) 0.082(4) -0.027(3)
C42 0.126(5) 0.055(4) 0.103(4) 0.013(3) 0.050(4) -0.012(3)
C43 0.067(3) 0.058(3) 0.072(3) -0.001(2) 0.036(2) -0.012(2)

loop_
_atom_type_symbol
_atom_type_description
_atom_type_scat_dispersion_real
_atom_type_scat_dispersion_imag
_atom_type_scat_source
Re Re -1.0185 7.2310 'International Tables Vol C Tables 4.2.6.8 and 6.1.1.4'
Mn Mn 0.3368 0.7283 'International Tables Vol C Tables 4.2.6.8 and 6.1.1.4'
S S 0.1246 0.1234 'International Tables Vol C Tables 4.2.6.8 and 6.1.1.4'
P P 0.1023 0.0942 'International Tables Vol C Tables 4.2.6.8 and 6.1.1.4'
N N 0.0061 0.0033 'International Tables Vol C Tables 4.2.6.8 and 6.1.1.4'
C C 0.0033 0.0016 'International Tables Vol C Tables 4.2.6.8 and 6.1.1.4'
O O 0.0106 0.0060 'International Tables Vol C Tables 4.2.6.8 and 6.1.1.4'
H H 0.0000 0.0000 'International Tables Vol C Tables 4.2.6.8 and 6.1.1.4'

loop_
_geom_angle_atom_site_label_1
_geom_angle_atom_site_label_2
_geom_angle_atom_site_label_3
_geom_angle
_geom_angle_site_symmetry_1
_geom_angle_site_symmetry_3
_geom_angle_publ_flag
C5 Re1 C4 88.5(2) . . ?
C5 Re1 C3 87.09(17) . . ?
C4 Re1 C3 93.01(19) . . ?
C5 Re1 C1 101.44(15) . . ?
C4 Re1 C1 110.36(18) . . ?
C3 Re1 C1 155.13(15) . . ?
C5 Re1 S1 98.98(13) . . ?
C4 Re1 S1 155.89(15) . . ?
C3 Re1 S1 110.14(12) . . ?
C1 Re1 S1 45.77(9) . . ?
C5 Re1 S2 170.33(13) . . ?
C4 Re1 S2 94.36(15) . . ?
C3 Re1 S2 83.55(12) . . ?
C1 Re1 S2 86.21(9) . . ?
S1 Re1 S2 82.05(4) . . ?
C6 Mn2 C7 89.10(19) . . ?
C6 Mn2 C8 90.97(17) . . ?
C7 Mn2 C8 90.7(2) . . ?
C6 Mn2 N1 167.16(17) . . ?
C7 Mn2 N1 103.63(18) . . ?
C8 Mn2 N1 90.60(16) . . ?
C6 Mn2 S1 88.98(11) . . ?
C7 Mn2 S1 88.85(14) . . ?
C8 Mn2 S1 179.56(15) . . ?
N1 Mn2 S1 89.55(9) . . ?
C6 Mn2 S2 99.85(12) . . ?
C7 Mn2 S2 168.47(14) . . ?
C8 Mn2 S2 96.35(15) . . ?
N1 Mn2 S2 67.31(11) . . ?
S1 Mn2 S2 84.09(4) . . ?
C1 S1 Re1 60.15(11) . . ?
C1 S1 Mn2 110.80(12) . . ?
Re1 S1 Mn2 95.89(4) . . ?
C2 S2 Mn2 77.27(16) . . ?
C2 S2 Re1 109.93(12) . . ?
Mn2 S2 Re1 92.07(4) . . ?
C2 S3 C10 103.0(3) . . ?
C1 P1 C43 112.87(18) . . ?
C1 P1 C31 106.61(17) . . ?
C43 P1 C31 106.9(2) . . ?
C1 P1 C21 112.31(17) . . ?
C43 P1 C21 107.3(2) . . ?
C31 P1 C21 110.7(2) . . ?
C2 N1 C11 123.1(4) . . ?
C2 N1 Mn2 103.0(3) . . ?
C11 N1 Mn2 133.9(4) . . ?
P1 C1 S1 117.40(19) . . ?
P1 C1 Re1 131.72(19) . . ?
S1 C1 Re1 74.08(12) . . ?
N1 C2 S3 124.0(3) . . ?
N1 C2 S2 112.4(3) . . ?
S3 C2 S2 123.5(3) . . ?
O3 C3 Re1 177.3(4) . . ?
O4 C4 Re1 178.1(5) . . ?
O5 C5 Re1 175.1(4) . . ?
O6 C6 Mn2 177.8(3) . . ?
O7 C7 Mn2 173.0(5) . . ?
O8 C8 Mn2 176.8(4) . . ?
C12 C11 N1 116.0(5) . . ?
C22 C21 C23 111.8(4) . . ?
C22 C21 P1 114.3(3) . . ?
C23 C21 P1 113.9(3) . . ?
C33 C31 C32 111.1(4) . . ?
C33 C31 P1 113.2(3) . . ?
C32 C31 P1 111.6(3) . . ?
C42 C43 C41 109.7(4) . . ?
C42 C43 P1 112.9(3) . . ?
C41 C43 P1 114.5(3) . . ?

loop_
_geom_bond_atom_site_label_1
_geom_bond_atom_site_label_2
_geom_bond_distance
_geom_bond_site_symmetry_2
_geom_bond_publ_flag
Re1 C5 1.865(5) . ?
Re1 C4 1.883(5) . ?
Re1 C3 1.890(5) . ?
Re1 C1 2.187(3) . ?
Re1 S1 2.4252(12) . ?
Re1 S2 2.5755(12) . ?
Mn2 C6 1.792(5) . ?
Mn2 C7 1.811(5) . ?
Mn2 C8 1.818(5) . ?
Mn2 N1 2.096(4) . ?
Mn2 S1 2.4507(12) . ?
Mn2 S2 2.4532(12) . ?
S1 C1 1.807(3) . ?
S2 C2 1.763(4) . ?
S3 C2 1.750(4) . ?
S3 C10 1.770(7) . ?
P1 C1 1.779(3) . ?
P1 C43 1.815(4) . ?
P1 C31 1.815(4) . ?
P1 C21 1.838(4) . ?
N1 C2 1.274(5) . ?
N1 C11 1.478(5) . ?
C3 O3 1.143(5) . ?
C4 O4 1.148(5) . ?
C5 O5 1.154(5) . ?
C6 O6 1.148(5) . ?
C7 O7 1.144(5) . ?
C8 O8 1.128(5) . ?
C11 C12 1.390(7) . ?
C21 C22 1.491(6) . ?
C21 C23 1.534(6) . ?
C31 C33 1.516(6) . ?
C31 C32 1.523(6) . ?
C41 C43 1.523(6) . ?
C42 C43 1.521(6) . ?
